data_4300364
loop_
_publ_author_name
'Kjell Ove Kongshaug'
'Fjellvag, Helmer'

_publ_section_title
;
Design of novel bilayer compounds of CPO-8 type containing 1D channels
;
_journal_name_full 'Inorganic Chemistry'
_journal_paper_doi 10.1021/ic050662v
_journal_year 2006
_chemical_formula_sum 'C52 H60 N8 O28 Zn4'
_chemical_formula_weight 1506.56
_space_group_IT_number 14
_symmetry_cell_setting monoclinic
_symmetry_space_group_name_Hall '-P 2ybc'
_symmetry_space_group_name_H-M 'P 1 21/c 1'
_cell_angle_alpha 90.00
_cell_angle_beta 108.963(2)
_cell_angle_gamma 90.00
_cell_formula_units_Z 1
_cell_length_a 12.4676(9)
_cell_length_b 7.6792(6)
_cell_length_c 16.1832(12)
_cell_measurement_temperature 273(2)
_cell_volume 1465.31(19)
_diffrn_ambient_temperature 298
_exptl_crystal_density_diffrn 1.707
_cod_depositor_comments
;
The following automatic conversions were performed:
'_symmetry_cell_setting' value 'Monoclinic' changed to 'monoclinic'
according to '/home/saulius/struct/CIF-dictionaries/cif_core.dic'
dictionary named 'cif_core.dic' version 2.4.1 from 2010-06-29.

Automatic conversion script
Id: cif_fix_enum 1527 2010-12-29 10:47:43Z saulius 
;
_cod_original_sg_symbol_H-M 'P 21/c'
_cod_database_code 4300364

loop_
_symmetry_equiv_pos_as_xyz
'x, y, z'
'-x, y+1/2, -z+1/2'
'-x, -y, -z'
'x, -y-1/2, z-1/2'

loop_
_atom_site_label
_atom_site_type_symbol
_atom_site_fract_x
_atom_site_fract_y
_atom_site_fract_z
_atom_site_U_iso_or_equiv
_atom_site_adp_type
_atom_site_occupancy
_atom_site_symmetry_multiplicity
_atom_site_calc_flag
_atom_site_refinement_flags
_atom_site_disorder_assembly
_atom_site_disorder_group
Zn1 Zn 0.81464(3) 0.50684(4) 0.18401(2) 0.03800(14) Uani 1 1 d . . .
O1 O 0.8267(2) 0.5380(3) 0.30606(13) 0.0451(5) Uani 1 1 d . . .
O2 O 0.8909(2) 0.8100(3) 0.33370(13) 0.0486(6) Uani 1 1 d . . .
O3 O 0.8476(2) 0.2560(2) 0.17462(13) 0.0419(5) Uani 1 1 d . . .
O4 O 0.7962(2) 0.3496(3) 0.03923(15) 0.0575(7) Uani 1 1 d . . .
N1 N 0.9583(2) 0.6238(3) 0.16385(14) 0.0339(6) Uani 1 1 d . . .
H1A H 1.0039 0.6676 0.2147 0.041 Uiso 1 1 calc R . .
H1B H 0.9976 0.5423 0.1458 0.041 Uiso 1 1 calc R . .
N2 N 0.6837(2) 0.6651(3) 0.11582(16) 0.0397(6) Uani 1 1 d . . .
C1 C 0.8748(2) 0.8633(3) -0.04840(16) 0.0296(6) Uani 1 1 d . . .
C2 C 0.8468(3) 1.0249(3) -0.02261(18) 0.0317(6) Uani 1 1 d . . .
H2 H 0.8195 1.1125 -0.0638 0.038 Uiso 1 1 calc R . .
C3 C 0.8594(2) 0.0557(3) 0.06486(17) 0.0297(6) Uani 1 1 d . . .
C4 C 0.8990(3) 0.9231(3) 0.12613(17) 0.0317(6) Uani 1 1 d . . .
H4 H 0.9075 0.9432 0.1846 0.038 Uiso 1 1 calc R . .
C5 C 0.9258(2) 0.7609(3) 0.09990(17) 0.0294(6) Uani 1 1 d . . .
C6 C 0.9143(3) 0.7309(3) 0.01278(17) 0.0312(6) Uani 1 1 d . . .
H6 H 0.9330 0.6228 -0.0046 0.037 Uiso 1 1 calc R . .
C7 C 0.8643(3) 0.6673(4) 0.35683(17) 0.0332(6) Uani 1 1 d . . .
C8 C 0.8319(3) 0.2316(3) 0.09355(19) 0.0347(6) Uani 1 1 d . . .
C9 C 0.6337(4) 0.6574(5) 0.0304(2) 0.0693(13) Uani 1 1 d . . .
H9 H 0.6482 0.5615 0.0004 0.083 Uiso 1 1 calc R . .
C10 C 0.5612(4) 0.7843(6) -0.0167(3) 0.0810(16) Uani 1 1 d . . .
H10 H 0.5282 0.7725 -0.0768 0.097 Uiso 1 1 calc R . .
C11 C 0.5373(3) 0.9289(4) 0.0250(2) 0.0429(7) Uani 1 1 d . . .
C12 C 0.4093(4) 1.0614(6) -0.1127(2) 0.0719(13) Uani 1 1 d . . .
H12 H 0.4204 0.9650 -0.1437 0.086 Uiso 1 1 calc R . .
C13 C 0.6616(4) 0.8054(5) 0.1558(2) 0.0693(13) Uani 1 1 d . . .
H13 H 0.6956 0.8143 0.2160 0.083 Uiso 1 1 calc R . .
OW1 O 0.5756(19) 0.352(2) 0.2380(9) 0.299(10) Uani 0.674(4) 1 d P . .
OW2 O 0.6498(9) 0.3458(12) 0.2055(6) 0.073(3) Uani 0.326(4) 1 d P . .
OW3 O 0.7321(5) 0.4212(6) -0.1430(3) 0.1354(17) Uani 1 1 d . . .
OW4 O 0.4790(18) 0.583(3) 0.2146(11) 0.465(11) Uani 1 1 d . . .

loop_
_atom_site_aniso_label
_atom_site_aniso_U_11
_atom_site_aniso_U_22
_atom_site_aniso_U_33
_atom_site_aniso_U_23
_atom_site_aniso_U_13
_atom_site_aniso_U_12
Zn1 0.0669(3) 0.02351(19) 0.02045(18) 0.00056(13) 0.00982(15) 0.01442(15)
O1 0.0788(16) 0.0350(11) 0.0235(10) -0.0034(9) 0.0195(10) 0.0010(11)
O2 0.0778(16) 0.0417(13) 0.0275(11) 0.0075(9) 0.0190(11) -0.0108(11)
O3 0.0771(15) 0.0214(10) 0.0312(11) -0.0053(8) 0.0230(11) 0.0011(10)
O4 0.100(2) 0.0262(11) 0.0385(12) 0.0031(10) 0.0119(13) 0.0218(12)
N1 0.0596(16) 0.0199(11) 0.0194(11) 0.0000(9) 0.0088(11) 0.0053(10)
N2 0.0509(15) 0.0341(13) 0.0315(13) 0.0028(11) 0.0099(11) 0.0087(12)
C1 0.0458(16) 0.0250(13) 0.0188(12) -0.0012(10) 0.0118(11) -0.0027(11)
C2 0.0501(16) 0.0202(13) 0.0235(13) 0.0037(10) 0.0103(12) -0.0008(11)
C3 0.0471(16) 0.0178(12) 0.0246(13) -0.0013(10) 0.0123(12) -0.0016(11)
C4 0.0540(17) 0.0206(13) 0.0200(13) -0.0026(10) 0.0113(12) -0.0031(12)
C5 0.0473(16) 0.0186(12) 0.0221(13) 0.0012(10) 0.0108(12) -0.0008(11)
C6 0.0485(16) 0.0211(13) 0.0244(13) -0.0025(10) 0.0122(12) 0.0023(12)
C7 0.0465(16) 0.0316(15) 0.0221(13) 0.0020(11) 0.0119(12) 0.0033(13)
C8 0.0509(18) 0.0204(13) 0.0333(15) -0.0023(11) 0.0144(13) 0.0009(12)
C9 0.100(3) 0.048(2) 0.0385(19) -0.0098(16) -0.007(2) 0.036(2)
C10 0.118(4) 0.062(3) 0.0370(19) -0.0104(18) -0.011(2) 0.047(3)
C11 0.0472(17) 0.0404(17) 0.0369(16) 0.0030(14) 0.0076(13) 0.0115(15)
C12 0.095(3) 0.068(3) 0.040(2) -0.0056(19) 0.005(2) 0.051(2)
C13 0.097(3) 0.069(3) 0.0319(17) -0.0026(17) 0.0061(19) 0.047(2)
OW1 0.46(3) 0.282(18) 0.189(12) -0.038(12) 0.148(15) -0.134(19)
OW2 0.100(7) 0.053(5) 0.052(5) 0.002(4) 0.006(5) -0.018(5)
OW3 0.195(5) 0.100(3) 0.097(3) 0.020(3) 0.028(3) -0.008(3)
OW4 0.53(2) 0.56(3) 0.44(2) 0.05(2) 0.35(2) -0.12(2)

loop_
_geom_bond_atom_site_label_1
_geom_bond_atom_site_label_2
_geom_bond_distance
_geom_bond_site_symmetry_2
_geom_bond_publ_flag
Zn1 O1 1.946(2) . ?
Zn1 O3 1.9853(19) . ?
Zn1 N2 2.047(2) . ?
Zn1 N1 2.122(3) . ?
Zn1 OW2 2.518(10) . ?
Zn1 O4 2.579(2) . ?
O1 C7 1.277(3) . ?
O2 C7 1.237(3) . ?
O3 C8 1.276(3) . ?
O4 C8 1.240(3) . ?
N1 C5 1.439(3) . ?
N2 C9 1.321(4) . ?
N2 C13 1.331(4) . ?
C1 C2 1.390(4) . ?
C1 C6 1.392(4) . ?
C1 C7 1.515(4) 4_575 ?
C2 C3 1.393(4) 1_565 ?
C3 C2 1.393(4) 1_545 ?
C3 C4 1.395(4) 1_545 ?
C3 C8 1.504(4) . ?
C4 C5 1.392(4) . ?
C4 C3 1.395(4) 1_565 ?
C5 C6 1.389(4) . ?
C7 C1 1.515(4) 4_576 ?
C9 C10 1.378(5) . ?
C10 C11 1.381(5) . ?
C11 C12 1.360(5) 3_675 ?
C11 C11 1.491(6) 3_675 ?
C12 C11 1.360(5) 3_675 ?
C12 C13 1.383(5) 3_675 ?
C13 C12 1.383(5) 3_675 ?
OW1 OW2 1.204(19) . ?
